data_8101666
loop_
_publ_author_name
'Hauptmann, Ralf'
'Schneider, J\"org'
'Henkel, Gerald'

_publ_section_title
;
Crystal structure of ditetrahydrofuranecobalt(II) 2,6-bis(trimethylsilyl)
thiophenolate, C~32~H~58~O~2~Si~4~S~2~Co
;
_journal_issue 4
_journal_name_full 'Zeitschrift f\"ur Kristallographie - New Crystal Structures'
_journal_page_first 783
_journal_page_last 784
_journal_volume 213
_journal_year 1998
_chemical_formula_moiety 'C32 H58 O2 Si4 S2 Co'
_chemical_formula_sum 'C32 H58 Co O2 S2 Si4'
_chemical_formula_weight 710.59
_space_group_IT_number 15
_symmetry_cell_setting monoclinic
_symmetry_space_group_name_Hall '-C 2yc'
_symmetry_space_group_name_H-M 'C 1 2/c 1'
_cell_angle_alpha 90.00
_cell_angle_beta 92.74(3)
_cell_angle_gamma 90.00
_cell_formula_units_Z 8
_cell_length_a 31.057(10)
_cell_length_b 14.132(5)
_cell_length_c 17.794(7)
_cell_measurement_temperature 150
_cell_volume 7800.81
_diffrn_ambient_temperature 150
_exptl_crystal_density_diffrn 1.209
_refine_diff_density_rms 0.125
_refine_ls_R_factor_obs 0.0871
_refine_ls_wR_factor_obs 0.1283
_cod_depositor_comments
;
The following automatic conversions were performed:
'_geom_bond_publ_flag' value 'Y' changed to 'y' according to
'/home/saulius/struct/CIF-dictionaries/cif_core.dic' dictionary named
'cif_core.dic' version 2.4.1 from 2010-06-29 (4
times).

'_geom_bond_publ_flag' value 'N' changed to 'n' according to
'/home/saulius/struct/CIF-dictionaries/cif_core.dic' dictionary named
'cif_core.dic' version 2.4.1 from 2010-06-29 (40 times).

Automatic conversion script
Id: cif_fix_enum 1527 2010-12-29 10:47:43Z saulius 

The following automatic conversions were performed:

'_symmetry_cell_setting' tag value 'monocline' was replaced with
'monoclinic' value.

Automatic conversion script
Id: cif_fix_values 1646 2011-03-28 12:23:43Z adriana 
;
_cod_original_sg_symbol_H-M 'C 2/c'
_cod_original_formula_sum 'C32 H58 O2 Si4 S2 Co'
_cod_database_code 8101666

loop_
_symmetry_equiv_pos_as_xyz
'x, y, z'
'-x, y, -z+1/2'
'x+1/2, y+1/2, z'
'-x+1/2, y+1/2, -z+1/2'
'-x, -y, -z'
'x, -y, z-1/2'
'-x+1/2, -y+1/2, -z'
'x+1/2, -y+1/2, z-1/2'

loop_
_atom_site_aniso_label
_atom_site_aniso_U_11
_atom_site_aniso_U_22
_atom_site_aniso_U_33
_atom_site_aniso_U_23
_atom_site_aniso_U_13
_atom_site_aniso_U_12
Co 0.0247(10) 0.0282(11) 0.0301(11) 0.0006(10) 0.0040(8) -0.0022(10)
S1 0.027(2) 0.031(2) 0.032(2) 0.007(2) 0.010(2) 0.000(2)
S2 0.024(2) 0.033(2) 0.031(2) 0.002(2) 0.004(2) 0.000(2)
Si1 0.033(2) 0.031(2) 0.032(2) -0.001(2) 0.001(2) 0.005(2)
Si2 0.034(2) 0.039(3) 0.030(2) -0.004(2) 0.004(2) -0.006(2)
Si3 0.041(2) 0.034(3) 0.034(2) 0.003(2) 0.009(2) 0.000(2)
Si4 0.064(3) 0.028(2) 0.035(2) -0.011(2) -0.002(2) 0.000(2)
O1 0.029(5) 0.025(5) 0.042(6) -0.018(5) 0.005(4) 0.006(4)
O2 0.019(5) 0.066(7) 0.021(5) 0.004(5) 0.005(4) 0.020(5)
C1 0.031(8) 0.010(7) 0.038(8) -0.008(7) 0.004(6) 0.000(6)
C2 0.030(8) 0.028(8) 0.030(8) 0.003(7) 0.012(6) -0.005(7)
C3 0.052(9) 0.048(10) 0.012(7) 0.011(7) 0.001(7) 0.019(8)
C4 0.021(8) 0.044(9) 0.056(10) 0.012(9) 0.017(7) 0.011(7)
C5 0.021(7) 0.054(9) 0.026(8) 0.003(8) 0.003(6) 0.004(8)
C6 0.014(6) 0.023(8) 0.040(8) 0.008(7) 0.010(6) -0.005(6)
C7 0.025(7) 0.032(9) 0.051(9) 0.002(7) -0.010(7) -0.012(7)
C8 0.052(9) 0.059(10) 0.033(9) 0.017(8) -0.002(7) -0.013(8)
C9 0.020(7) 0.052(10) 0.063(10) 0.021(9) -0.001(7) 0.014(7)
C10 0.035(8) 0.050(9) 0.040(9) 0.011(8) -0.015(7) -0.014(8)
C11 0.050(9) 0.056(10) 0.033(9) -0.020(8) 0.008(7) -0.025(8)
C12 0.047(9) 0.022(8) 0.051(9) 0.005(7) 0.002(7) -0.010(7)
C13 0.035(8) 0.022(8) 0.011(7) 0.011(6) -0.011(6) -0.013(7)
C14 0.015(7) 0.042(9) 0.030(8) 0.007(7) 0.002(6) -0.002(7)
C15 0.045(10) 0.036(10) 0.055(11) 0.012(8) 0.014(8) 0.019(8)
C16 0.051(10) 0.051(11) 0.047(11) 0.011(9) 0.007(8) -0.013(9)
C17 0.046(10) 0.035(10) 0.047(10) 0.012(8) -0.015(8) -0.015(8)
C18 0.030(8) 0.031(9) 0.020(8) 0.012(7) -0.009(6) 0.000(7)
C19 0.100(12) 0.048(10) 0.035(9) -0.010(9) 0.037(9) -0.010(10)
C20 0.064(10) 0.088(14) 0.057(11) -0.023(10) -0.011(8) 0.009(10)
C21 0.075(10) 0.039(10) 0.035(9) 0.010(8) 0.018(8) -0.009(8)
C22 0.120(14) 0.078(12) 0.046(10) 0.004(11) 0.016(10) 0.039(12)
C23 0.103(13) 0.040(10) 0.068(12) -0.015(10) -0.001(10) 0.005(10)
C24 0.051(9) 0.056(10) 0.036(9) -0.012(8) 0.010(7) 0.030(8)
C25 0.030(7) 0.050(9) 0.038(9) -0.020(8) -0.002(7) 0.023(8)
C26 0.030(10) 0.105(15) 0.109(16) -0.050(13) -0.002(10) -0.033(10)
C27 0.051(11) 0.044(11) 0.157(19) -0.065(12) -0.002(11) -0.015(9)
C28 0.054(11) 0.056(12) 0.127(16) -0.048(11) -0.003(11) -0.010(10)
C29 0.045(10) 0.059(11) 0.038(10) -0.008(8) -0.008(8) 0.008(8)
C30 0.033(9) 0.112(15) 0.044(11) 0.004(10) 0.015(8) 0.034(9)
C31 0.039(10) 0.079(13) 0.067(12) -0.017(10) 0.016(9) 0.011(9)
C32 0.066(10) 0.034(9) 0.024(9) 0.006(7) 0.000(8) 0.002(8)

loop_
_atom_site_label
_atom_site_type_symbol
_atom_site_fract_x
_atom_site_fract_y
_atom_site_fract_z
_atom_site_U_iso_or_equiv
_atom_site_thermal_displace_type
_atom_site_occupancy
_atom_site_calc_flag
_atom_site_refinement_flags
_atom_site_disorder_group
Co Co 0.37912(5) 0.14530(12) 0.52154(9) 0.0276(5) Uani 1 d . .
S1 S 0.38095(10) 0.3058(2) 0.5155(2) 0.0297(9) Uani 1 d . .
S2 S 0.39567(10) 0.0547(2) 0.6249(2) 0.0292(9) Uani 1 d . .
Si1 Si 0.35445(11) 0.3970(3) 0.3460(2) 0.0320(10) Uani 1 d . .
Si2 Si 0.48440(11) 0.3396(3) 0.5845(2) 0.0343(10) Uani 1 d . .
Si3 Si 0.33852(12) 0.1809(3) 0.7500(2) 0.0364(11) Uani 1 d . .
Si4 Si 0.36763(13) -0.1728(3) 0.5857(2) 0.0428(11) Uani 1 d . .
O1 O 0.3194(2) 0.1029(5) 0.4829(4) 0.032(2) Uani 1 d . .
O2 O 0.4152(2) 0.0953(6) 0.4367(4) 0.035(2) Uani 1 d . .
C1 C 0.4224(4) 0.3363(8) 0.4538(7) 0.026(3) Uani 1 d . .
C2 C 0.4107(3) 0.3589(9) 0.3790(7) 0.029(3) Uani 1 d . .
C3 C 0.4441(4) 0.3689(9) 0.3292(6) 0.037(4) Uani 1 d . .
H3A H 0.4382(4) 0.3855(9) 0.2774(6) 0.067(6) Uiso 1 d R .
C4 C 0.4874(4) 0.3620(9) 0.3537(7) 0.040(4) Uani 1 d . .
H4A H 0.5096(4) 0.3552(9) 0.3182(7) 0.067(6) Uiso 1 d R .
C5 C 0.4977(3) 0.3503(9) 0.4300(6) 0.034(3) Uani 1 d . .
H5A H 0.5274(3) 0.3584(9) 0.4462(6) 0.067(6) Uiso 1 d R .
C6 C 0.4660(3) 0.3374(8) 0.4815(6) 0.025(3) Uani 1 d . .
C7 C 0.3132(3) 0.2998(8) 0.3437(7) 0.036(4) Uani 1 d . .
H7A H 0.3122(3) 0.2767(8) 0.3943(7) 0.067(6) Uiso 1 d R .
H7B H 0.2852(3) 0.3229(8) 0.3271(7) 0.067(6) Uiso 1 d R .
H7C H 0.3215(3) 0.2494(8) 0.3113(7) 0.067(6) Uiso 1 d R .
C8 C 0.3554(4) 0.4439(9) 0.2466(6) 0.048(4) Uani 1 d . .
H8A H 0.3762(4) 0.4942(9) 0.2460(6) 0.067(6) Uiso 1 d R .
H8B H 0.3639(4) 0.3940(9) 0.2138(6) 0.067(6) Uiso 1 d R .
H8C H 0.3276(4) 0.4675(9) 0.2297(6) 0.067(6) Uiso 1 d R .
C9 C 0.3399(3) 0.4994(9) 0.4058(7) 0.045(4) Uani 1 d . .
H9A H 0.3380(3) 0.4791(9) 0.4570(7) 0.067(6) Uiso 1 d R .
H9B H 0.3612(3) 0.5484(9) 0.4033(7) 0.067(6) Uiso 1 d R .
H9C H 0.3125(3) 0.5234(9) 0.3874(7) 0.067(6) Uiso 1 d R .
C10 C 0.4885(3) 0.2212(8) 0.6252(7) 0.042(4) Uani 1 d . .
H10A H 0.5054(3) 0.1811(8) 0.5946(7) 0.067(6) Uiso 1 d R .
H10B H 0.5021(3) 0.2262(8) 0.6746(7) 0.067(6) Uiso 1 d R .
H10C H 0.4602(3) 0.1946(8) 0.6288(7) 0.067(6) Uiso 1 d R .
C11 C 0.4505(4) 0.4166(8) 0.6437(6) 0.046(4) Uani 1 d . .
H11A H 0.4482(4) 0.4784(8) 0.6214(6) 0.067(6) Uiso 1 d R .
H11B H 0.4222(4) 0.3900(8) 0.6472(6) 0.067(6) Uiso 1 d R .
H11C H 0.4641(4) 0.4216(8) 0.6931(6) 0.067(6) Uiso 1 d R .
C12 C 0.5404(3) 0.3895(8) 0.5911(7) 0.040(4) Uani 1 d . .
H12A H 0.5592(3) 0.3525(8) 0.5614(7) 0.067(6) Uiso 1 d R .
H12B H 0.5391(3) 0.4531(8) 0.5722(7) 0.067(6) Uiso 1 d R .
H12C H 0.5513(3) 0.3901(8) 0.6425(7) 0.067(6) Uiso 1 d R .
C13 C 0.3467(4) 0.0090(9) 0.6567(6) 0.023(3) Uani 1 d . .
C14 C 0.3216(4) 0.0638(9) 0.7065(7) 0.029(3) Uani 1 d . .
C15 C 0.2827(4) 0.0245(9) 0.7286(7) 0.045(4) Uani 1 d . .
H15A H 0.2657(4) 0.0621(9) 0.7610(7) 0.067(6) Uiso 1 d R .
C16 C 0.2675(4) -0.0610(10) 0.7021(8) 0.050(4) Uani 1 d . .
H16A H 0.2409(4) -0.0857(10) 0.7190(8) 0.067(6) Uiso 1 d R .
C17 C 0.2927(4) -0.1160(9) 0.6562(7) 0.043(4) Uani 1 d . .
H17A H 0.2808(4) -0.1745(9) 0.6371(7) 0.067(6) Uiso 1 d R .
C18 C 0.3327(4) -0.0827(9) 0.6322(6) 0.027(3) Uani 1 d . .
C19 C 0.3269(4) 0.2799(9) 0.6854(7) 0.060(5) Uani 1 d . .
H19A H 0.3358(4) 0.3381(9) 0.7092(7) 0.067(6) Uiso 1 d R .
H19B H 0.3423(4) 0.2712(9) 0.6403(7) 0.067(6) Uiso 1 d R .
H19C H 0.2965(4) 0.2821(9) 0.6730(7) 0.067(6) Uiso 1 d R .
C20 C 0.3958(4) 0.1855(10) 0.7867(7) 0.070(5) Uani 1 d . .
H20A H 0.4020(4) 0.1338(10) 0.8205(7) 0.067(6) Uiso 1 d R .
H20B H 0.4142(4) 0.1819(10) 0.7450(7) 0.067(6) Uiso 1 d R .
H20C H 0.4007(4) 0.2443(10) 0.8128(7) 0.067(6) Uiso 1 d R .
C21 C 0.3042(4) 0.2048(9) 0.8317(6) 0.049(4) Uani 1 d . .
H21A H 0.3091(4) 0.1547(9) 0.8675(6) 0.067(6) Uiso 1 d R .
H21B H 0.3120(4) 0.2642(9) 0.8546(6) 0.067(6) Uiso 1 d R .
H21C H 0.2743(4) 0.2059(9) 0.8154(6) 0.067(6) Uiso 1 d R .
C22 C 0.3951(5) -0.1391(10) 0.4994(7) 0.081(5) Uani 1 d . .
H22A H 0.3744(5) -0.1182(10) 0.4611(7) 0.067(6) Uiso 1 d R .
H22B H 0.4148(5) -0.0885(10) 0.5119(7) 0.067(6) Uiso 1 d R .
H22C H 0.4108(5) -0.1921(10) 0.4811(7) 0.067(6) Uiso 1 d R .
C23 C 0.3328(4) -0.2741(9) 0.5584(8) 0.070(5) Uani 1 d . .
H23A H 0.3114(4) -0.2541(9) 0.5209(8) 0.067(6) Uiso 1 d R .
H23B H 0.3500(4) -0.3236(9) 0.5382(8) 0.067(6) Uiso 1 d R .
H23C H 0.3188(4) -0.2973(9) 0.6017(8) 0.067(6) Uiso 1 d R .
C24 C 0.4097(3) -0.2114(9) 0.6570(6) 0.047(4) Uani 1 d . .
H24A H 0.4280(3) -0.1591(9) 0.6716(6) 0.067(6) Uiso 1 d R .
H24B H 0.3956(3) -0.2347(9) 0.7001(6) 0.067(6) Uiso 1 d R .
H24C H 0.4268(3) -0.2610(9) 0.6366(6) 0.067(6) Uiso 1 d R .
C25 C 0.2816(3) 0.1410(9) 0.5182(6) 0.040(4) Uani 1 d . .
H25A H 0.2809(3) 0.2087(9) 0.5135(6) 0.067(6) Uiso 1 d R .
H25B H 0.2808(3) 0.1241(9) 0.5704(6) 0.067(6) Uiso 1 d R .
C26 C 0.2463(4) 0.0964(11) 0.4718(9) 0.081(6) Uani 1 d . .
H26A H 0.2371(4) 0.1372(11) 0.4310(9) 0.067(6) Uiso 1 d R .
H26B H 0.2222(4) 0.0857(11) 0.5026(9) 0.067(6) Uiso 1 d R .
C27 C 0.2597(4) 0.0119(11) 0.4406(10) 0.084(6) Uani 1 d . .
H27A H 0.2448(4) -0.0025(11) 0.3935(10) 0.067(6) Uiso 1 d R .
H27B H 0.2546(4) -0.0383(11) 0.4754(10) 0.067(6) Uiso 1 d R .
C28 C 0.3076(4) 0.0236(10) 0.4376(10) 0.079(6) Uani 1 d . .
H28A H 0.3230(4) -0.0326(10) 0.4528(10) 0.067(6) Uiso 1 d R .
H28B H 0.3133(4) 0.0379(10) 0.3863(10) 0.067(6) Uiso 1 d R .
C29 C 0.4600(4) 0.0774(10) 0.4507(7) 0.048(4) Uani 1 d . .
H29A H 0.4650(4) 0.0324(10) 0.4906(7) 0.067(6) Uiso 1 d R .
H29B H 0.4750(4) 0.1350(10) 0.4638(7) 0.067(6) Uiso 1 d R .
C30 C 0.4760(4) 0.0407(11) 0.3796(7) 0.063(5) Uani 1 d . .
H30A H 0.4718(4) -0.0266(11) 0.3768(7) 0.067(6) Uiso 1 d R .
H30B H 0.5058(4) 0.0546(11) 0.3733(7) 0.067(6) Uiso 1 d R .
C31 C 0.4492(4) 0.0862(11) 0.3211(8) 0.061(5) Uani 1 d . .
H31A H 0.4472(4) 0.0498(11) 0.2755(8) 0.067(6) Uiso 1 d R .
H31C H 0.4614(4) 0.1467(11) 0.3100(8) 0.067(6) Uiso 1 d R .
C32 C 0.4060(4) 0.1033(9) 0.3562(6) 0.041(4) Uani 1 d . .
H32C H 0.3939(4) 0.1635(9) 0.3419(6) 0.067(6) Uiso 1 d R .
H32A H 0.3867(4) 0.0536(9) 0.3399(6) 0.067(6) Uiso 1 d R .

loop_
_geom_bond_atom_site_label_1
_geom_bond_atom_site_label_2
_geom_bond_distance
_geom_bond_site_symmetry_2
_geom_bond_publ_flag
Co O1 2.036(8) . y
Co O2 2.049(7) . y
Co S1 2.271(3) . y
Co S2 2.279(4) . y
S1 C1 1.783(11) . n
S2 C13 1.770(11) . n
Si1 C7 1.878(10) . n
Si1 C8 1.890(11) . n
Si1 C9 1.865(12) . n
Si1 C2 1.893(12) . n
Si2 C10 1.826(12) . n
Si2 C12 1.875(10) . n
Si2 C11 1.873(11) . n
Si2 C6 1.894(12) . n
Si3 C19 1.835(12) . n
Si3 C20 1.866(11) . n
Si3 C21 1.874(11) . n
Si3 C14 1.890(13) . n
Si4 C24 1.859(11) . n
Si4 C23 1.846(13) . n
Si4 C22 1.854(13) . n
Si4 C18 1.890(12) . n
O1 C28 1.418(14) . n
O1 C25 1.461(11) . n
O2 C29 1.423(12) . n
O2 C32 1.451(12) . n
C1 C2 1.401(15) . n
C1 C6 1.418(14) . n
C2 C3 1.404(14) . n
C3 C4 1.400(14) . n
C4 C5 1.390(14) . n
C5 C6 1.388(14) . n
C13 C14 1.43(2) . n
C13 C18 1.43(2) . n
C14 C15 1.404(15) . n
C15 C16 1.37(2) . n
C16 C17 1.39(2) . n
C17 C18 1.414(15) . n
C25 C26 1.483(14) . n
C26 C27 1.39(2) . n
C27 C28 1.50(2) . n
C29 C30 1.476(15) . n
C30 C31 1.45(2) . n
C31 C32 1.525(15) . n
